data_7238673
loop_
_publ_author_name
'Busetto, Luigi'
'Mazzoni, Rita'
'Salmi, Mauro'
'Zacchini, Stefano'
'Zanotti, Valerio'

_publ_section_title
;
 Iron(ii) catalyzed dehydrative etherification of alcohols: a convenient
 route to ferrocenylmethanol-ethers
;
_journal_issue 17
_journal_name_full 'RSC Advances'
_journal_page_first 6810
_journal_paper_doi 10.1039/c2ra20708g
_journal_volume 2
_journal_year 2012
_chemical_absolute_configuration ad
_chemical_formula_sum 'C20 H18 Fe O'
_chemical_formula_weight 330.19
_space_group_IT_number 4
_space_group_name_Hall 'P 2yb'
_space_group_name_H-M_alt 'P 1 21 1'
_symmetry_cell_setting monoclinic
_symmetry_space_group_name_H-M 'P 1 21 1'
_atom_sites_solution_hydrogens geom
_atom_sites_solution_primary direct
_atom_sites_solution_secondary difmap
_audit_creation_method SHELXL-97
_cell_angle_alpha 90.00
_cell_angle_beta 98.473(3)
_cell_angle_gamma 90.00
_cell_formula_units_Z 2
_cell_length_a 7.418(2)
_cell_length_b 10.583(3)
_cell_length_c 10.003(3)
_cell_measurement_reflns_used 2918
_cell_measurement_temperature 295(2)
_cell_measurement_theta_max 23.6795
_cell_measurement_theta_min 2.8185
_cell_volume 776.7(4)
_computing_structure_refinement 'SHELXL-97 (Sheldrick, 1997)'
_computing_structure_solution 'SHELXS-97 (Sheldrick, 1990)'
_diffrn_ambient_temperature 295(2)
_diffrn_measured_fraction_theta_full 1.000
_diffrn_measured_fraction_theta_max 1.000
_diffrn_measurement_device_type 'CCD area detector'
_diffrn_measurement_method 'phi and omega scans'
_diffrn_radiation_monochromator graphite
_diffrn_radiation_source 'fine-focus sealed tube'
_diffrn_radiation_type MoK\a
_diffrn_radiation_wavelength 0.71073
_diffrn_reflns_av_R_equivalents 0.0425
_diffrn_reflns_av_sigmaI/netI 0.0560
_diffrn_reflns_limit_h_max 9
_diffrn_reflns_limit_h_min -9
_diffrn_reflns_limit_k_max 13
_diffrn_reflns_limit_k_min -13
_diffrn_reflns_limit_l_max 12
_diffrn_reflns_limit_l_min -12
_diffrn_reflns_number 7282
_diffrn_reflns_theta_full 26.00
_diffrn_reflns_theta_max 26.00
_diffrn_reflns_theta_min 2.06
_exptl_absorpt_coefficient_mu 0.969
_exptl_absorpt_correction_T_max 0.9093
_exptl_absorpt_correction_T_min 0.8449
_exptl_absorpt_correction_type empirical
_exptl_crystal_colour orange
_exptl_crystal_density_diffrn 1.412
_exptl_crystal_density_method 'not measured'
_exptl_crystal_description plate
_exptl_crystal_F_000 344
_exptl_crystal_size_max 0.18
_exptl_crystal_size_mid 0.16
_exptl_crystal_size_min 0.10
_refine_diff_density_max 0.801
_refine_diff_density_min -0.308
_refine_diff_density_rms 0.054
_refine_ls_abs_structure_details 'Flack H D (1983), Acta Cryst. A39, 876-881'
_refine_ls_abs_structure_Flack 0.05(2)
_refine_ls_extinction_method none
_refine_ls_goodness_of_fit_ref 0.990
_refine_ls_hydrogen_treatment constr
_refine_ls_matrix_type full
_refine_ls_number_parameters 200
_refine_ls_number_reflns 3028
_refine_ls_number_restraints 133
_refine_ls_restrained_S_all 1.017
_refine_ls_R_factor_all 0.0495
_refine_ls_R_factor_gt 0.0385
_refine_ls_shift/su_max 0.000
_refine_ls_shift/su_mean 0.000
_refine_ls_structure_factor_coef Fsqd
_refine_ls_weighting_details 'calc w=1/[\s^2^(Fo^2^)+(0.0492P)^2^+0.0000P] where P=(Fo^2^+2Fc^2^)/3'
_refine_ls_weighting_scheme calc
_refine_ls_wR_factor_gt 0.0865
_refine_ls_wR_factor_ref 0.0920
_reflns_number_gt 2578
_reflns_number_total 3028
_reflns_threshold_expression >2sigma(I)
_cod_data_source_file c2ra20708g.txt
_cod_data_source_block p21
_cod_original_sg_symbol_H-M P2(1)
_cod_database_code 7238673

loop_
_symmetry_equiv_pos_as_xyz
'x, y, z'
'-x, y+1/2, -z'

loop_
_atom_site_label
_atom_site_type_symbol
_atom_site_fract_x
_atom_site_fract_y
_atom_site_fract_z
_atom_site_U_iso_or_equiv
_atom_site_adp_type
_atom_site_occupancy
_atom_site_symmetry_multiplicity
_atom_site_calc_flag
_atom_site_refinement_flags
C1 C 0.9074(7) 0.3630(6) 0.2414(5) 0.0738(14) Uani 1 1 d U
H1 H 0.8971 0.3783 0.3315 0.089 Uiso 1 1 calc R
C2 C 0.8138(7) 0.2695(5) 0.1578(7) 0.0831(15) Uani 1 1 d U
H2 H 0.7300 0.2121 0.1830 0.100 Uiso 1 1 calc R
C3 C 0.8686(6) 0.2781(5) 0.0315(6) 0.0787(15) Uani 1 1 d U
H3 H 0.8277 0.2272 -0.0426 0.094 Uiso 1 1 calc R
C4 C 0.9947(6) 0.3752(5) 0.0339(5) 0.0654(12) Uani 1 1 d U
H4 H 1.0526 0.4004 -0.0381 0.079 Uiso 1 1 calc R
C5 C 1.0194(5) 0.4287(6) 0.1630(4) 0.0624(11) Uani 1 1 d U
H5 H 1.0963 0.4959 0.1920 0.075 Uiso 1 1 calc R
C6 C 0.5576(5) 0.5559(3) 0.1400(4) 0.0396(8) Uani 1 1 d U
C7 C 0.6803(6) 0.6288(4) 0.0735(4) 0.0498(9) Uani 1 1 d U
H7 H 0.7511 0.6963 0.1105 0.060 Uiso 1 1 calc R
C8 C 0.6746(7) 0.5798(5) -0.0594(4) 0.0608(11) Uani 1 1 d U
H8 H 0.7415 0.6097 -0.1244 0.073 Uiso 1 1 calc R
C9 C 0.5505(6) 0.4781(4) -0.0761(4) 0.0612(13) Uani 1 1 d U
H9 H 0.5210 0.4295 -0.1537 0.073 Uiso 1 1 calc R
C10 C 0.4791(5) 0.4634(5) 0.0463(4) 0.0516(11) Uani 1 1 d U
H10 H 0.3942 0.4028 0.0629 0.062 Uiso 1 1 calc R
C11 C 0.5196(5) 0.5718(3) 0.2807(4) 0.0416(8) Uani 1 1 d U
H11A H 0.4679 0.4948 0.3114 0.050 Uiso 1 1 calc R
H11B H 0.6316 0.5902 0.3406 0.050 Uiso 1 1 calc R
C12 C 0.3219(6) 0.6858(4) 0.4057(4) 0.0450(8) Uani 1 1 d U
H12 H 0.2663 0.6049 0.4241 0.054 Uiso 1 1 calc R
C13 C 0.1739(5) 0.7859(4) 0.3871(4) 0.0403(8) Uani 1 1 d U
C14 C -0.0067(5) 0.7514(4) 0.3735(4) 0.0537(10) Uani 1 1 d U
H14 H -0.0368 0.6663 0.3764 0.064 Uiso 1 1 calc R
C15 C -0.1433(5) 0.8399(4) 0.3556(5) 0.0570(10) Uani 1 1 d U
H15 H -0.2644 0.8145 0.3479 0.068 Uiso 1 1 calc R
C16 C -0.1008(5) 0.9682(4) 0.3491(4) 0.0493(10) Uani 1 1 d U
H16 H -0.1923 1.0290 0.3360 0.059 Uiso 1 1 calc R
C17 C 0.0797(6) 1.0023(4) 0.3625(4) 0.0557(10) Uani 1 1 d U
H17 H 0.1100 1.0873 0.3586 0.067 Uiso 1 1 calc R
C18 C 0.2157(5) 0.9142(4) 0.3814(4) 0.0512(11) Uani 1 1 d U
H18 H 0.3368 0.9399 0.3904 0.061 Uiso 1 1 calc R
C19 C 0.4632(6) 0.7162(4) 0.5204(4) 0.0553(11) Uani 1 1 d U
C20 C 0.5745(8) 0.7419(5) 0.6123(5) 0.0889(18) Uani 1 1 d U
H20 H 0.6628 0.7622 0.6851 0.107 Uiso 1 1 calc R
Fe1 Fe 0.75414(5) 0.44302(4) 0.07890(4) 0.03685(14) Uani 1 1 d .
O1 O 0.3922(3) 0.6753(2) 0.2821(2) 0.0431(6) Uani 1 1 d U

loop_
_atom_site_aniso_label
_atom_site_aniso_U_11
_atom_site_aniso_U_22
_atom_site_aniso_U_33
_atom_site_aniso_U_23
_atom_site_aniso_U_13
_atom_site_aniso_U_12
C1 0.071(3) 0.095(4) 0.057(3) 0.019(2) 0.015(2) 0.042(3)
C2 0.071(3) 0.059(3) 0.119(4) 0.031(3) 0.015(3) 0.014(3)
C3 0.066(3) 0.066(3) 0.100(4) -0.029(3) -0.003(3) 0.028(3)
C4 0.044(2) 0.085(3) 0.070(3) -0.003(2) 0.021(2) 0.022(2)
C5 0.0403(17) 0.073(3) 0.072(2) -0.009(3) -0.0002(16) 0.011(3)
C6 0.0377(18) 0.0380(19) 0.0437(18) -0.0005(16) 0.0077(15) 0.0099(15)
C7 0.058(2) 0.043(2) 0.051(2) 0.0062(18) 0.0142(17) 0.0058(18)
C8 0.076(3) 0.065(3) 0.044(2) 0.010(2) 0.0199(19) 0.021(2)
C9 0.055(2) 0.083(4) 0.0420(19) -0.019(2) -0.0031(16) 0.020(2)
C10 0.0331(15) 0.061(3) 0.060(2) -0.021(2) 0.0042(14) 0.003(2)
C11 0.0423(19) 0.0366(19) 0.0468(19) -0.0009(16) 0.0098(15) 0.0095(16)
C12 0.057(2) 0.040(2) 0.0417(19) 0.0032(16) 0.0193(16) 0.0067(17)
C13 0.0478(19) 0.038(2) 0.0380(17) -0.0029(15) 0.0147(14) 0.0049(16)
C14 0.051(2) 0.041(2) 0.071(3) -0.0026(19) 0.0141(19) -0.0007(18)
C15 0.041(2) 0.055(3) 0.077(3) -0.003(2) 0.0153(19) -0.001(2)
C16 0.053(2) 0.041(3) 0.056(2) -0.0010(17) 0.0140(16) 0.0137(18)
C17 0.070(3) 0.038(2) 0.063(2) 0.0022(18) 0.022(2) 0.0045(19)
C18 0.0454(19) 0.048(3) 0.062(2) -0.0004(17) 0.0133(16) 0.0006(17)
C19 0.068(3) 0.054(3) 0.044(2) -0.001(2) 0.0111(19) 0.020(2)
C20 0.110(4) 0.083(4) 0.065(3) -0.014(3) -0.015(3) 0.046(3)
Fe1 0.0331(2) 0.0370(2) 0.0416(2) -0.0024(3) 0.00941(15) 0.0040(3)
O1 0.0500(14) 0.0411(14) 0.0404(13) -0.0009(11) 0.0136(11) 0.0138(12)

loop_
_atom_type_symbol
_atom_type_description
_atom_type_scat_dispersion_real
_atom_type_scat_dispersion_imag
_atom_type_scat_source
C C 0.0033 0.0016 'International Tables Vol C Tables 4.2.6.8 and 6.1.1.4'
H H 0.0000 0.0000 'International Tables Vol C Tables 4.2.6.8 and 6.1.1.4'
O O 0.0106 0.0060 'International Tables Vol C Tables 4.2.6.8 and 6.1.1.4'
Fe Fe 0.3463 0.8444 'International Tables Vol C Tables 4.2.6.8 and 6.1.1.4'

loop_
_geom_angle_atom_site_label_1
_geom_angle_atom_site_label_2
_geom_angle_atom_site_label_3
_geom_angle
C5 C1 C2 107.2(5)
C5 C1 Fe1 69.8(2)
C2 C1 Fe1 69.5(3)
C5 C1 H1 126.4
C2 C1 H1 126.4
Fe1 C1 H1 126.0
C3 C2 C1 108.0(5)
C3 C2 Fe1 70.2(3)
C1 C2 Fe1 69.8(3)
C3 C2 H2 126.0
C1 C2 H2 126.0
Fe1 C2 H2 125.6
C2 C3 C4 108.7(5)
C2 C3 Fe1 69.8(3)
C4 C3 Fe1 70.3(3)
C2 C3 H3 125.7
C4 C3 H3 125.7
Fe1 C3 H3 125.9
C3 C4 C5 108.2(5)
C3 C4 Fe1 69.8(3)
C5 C4 Fe1 69.7(2)
C3 C4 H4 125.9
C5 C4 H4 125.9
Fe1 C4 H4 126.2
C4 C5 C1 107.8(5)
C4 C5 Fe1 70.1(2)
C1 C5 Fe1 69.6(2)
C4 C5 H5 126.1
C1 C5 H5 126.1
Fe1 C5 H5 125.8
C10 C6 C7 107.0(3)
C10 C6 C11 125.9(3)
C7 C6 C11 127.0(3)
C10 C6 Fe1 69.0(2)
C7 C6 Fe1 69.3(2)
C11 C6 Fe1 126.3(2)
C8 C7 C6 107.7(4)
C8 C7 Fe1 69.1(2)
C6 C7 Fe1 69.8(2)
C8 C7 H7 126.1
C6 C7 H7 126.1
Fe1 C7 H7 126.6
C9 C8 C7 108.5(4)
C9 C8 Fe1 69.8(3)
C7 C8 Fe1 70.0(2)
C9 C8 H8 125.7
C7 C8 H8 125.7
Fe1 C8 H8 126.0
C8 C9 C10 107.7(4)
C8 C9 Fe1 69.5(2)
C10 C9 Fe1 69.5(2)
C8 C9 H9 126.2
C10 C9 H9 126.2
Fe1 C9 H9 126.3
C9 C10 C6 109.0(4)
C9 C10 Fe1 69.8(2)
C6 C10 Fe1 70.25(19)
C9 C10 H10 125.5
C6 C10 H10 125.5
Fe1 C10 H10 126.1
O1 C11 C6 108.1(3)
O1 C11 H11A 110.1
C6 C11 H11A 110.1
O1 C11 H11B 110.1
C6 C11 H11B 110.1
H11A C11 H11B 108.4
O1 C12 C19 112.8(3)
O1 C12 C13 107.5(3)
C19 C12 C13 111.2(3)
O1 C12 H12 108.4
C19 C12 H12 108.4
C13 C12 H12 108.4
C14 C13 C18 118.2(4)
C14 C13 C12 120.2(4)
C18 C13 C12 121.5(4)
C15 C14 C13 121.5(4)
C15 C14 H14 119.3
C13 C14 H14 119.3
C14 C15 C16 120.1(4)
C14 C15 H15 120.0
C16 C15 H15 120.0
C17 C16 C15 118.3(4)
C17 C16 H16 120.9
C15 C16 H16 120.9
C18 C17 C16 121.6(4)
C18 C17 H17 119.2
C16 C17 H17 119.2
C17 C18 C13 120.3(4)
C17 C18 H18 119.8
C13 C18 H18 119.8
C20 C19 C12 179.1(5)
C19 C20 H20 180.0
C2 Fe1 C1 40.8(2)
C2 Fe1 C3 40.0(2)
C1 Fe1 C3 67.8(2)
C2 Fe1 C5 68.1(2)
C1 Fe1 C5 40.6(2)
C3 Fe1 C5 67.6(2)
C2 Fe1 C8 159.9(2)
C1 Fe1 C8 156.6(2)
C3 Fe1 C8 123.0(2)
C5 Fe1 C8 120.2(2)
C2 Fe1 C10 108.4(2)
C1 Fe1 C10 127.23(19)
C3 Fe1 C10 120.0(2)
C5 Fe1 C10 164.85(15)
C8 Fe1 C10 68.3(2)
C2 Fe1 C9 124.0(2)
C1 Fe1 C9 162.5(2)
C3 Fe1 C9 105.59(19)
C5 Fe1 C9 153.67(18)
C8 Fe1 C9 40.61(19)
C10 Fe1 C9 40.69(16)
C2 Fe1 C4 67.5(2)
C1 Fe1 C4 67.9(2)
C3 Fe1 C4 39.9(2)
C5 Fe1 C4 40.24(19)
C8 Fe1 C4 106.1(2)
C10 Fe1 C4 153.59(18)
C9 Fe1 C4 118.24(18)
C2 Fe1 C7 158.2(2)
C1 Fe1 C7 122.7(2)
C3 Fe1 C7 160.7(2)
C5 Fe1 C7 108.9(2)
C8 Fe1 C7 40.92(17)
C10 Fe1 C7 68.5(2)
C9 Fe1 C7 68.72(17)
C4 Fe1 C7 125.1(2)
C2 Fe1 C6 122.6(2)
C1 Fe1 C6 110.16(17)
C3 Fe1 C6 156.0(2)
C5 Fe1 C6 127.58(18)
C8 Fe1 C6 68.83(16)
C10 Fe1 C6 40.76(15)
C9 Fe1 C6 68.84(15)
C4 Fe1 C6 163.46(18)
C7 Fe1 C6 40.97(15)
C12 O1 C11 113.1(3)

loop_
_geom_bond_atom_site_label_1
_geom_bond_atom_site_label_2
_geom_bond_distance
C1 C5 1.408(7)
C1 C2 1.411(8)
C1 Fe1 2.027(4)
C1 H1 0.9300
C2 C3 1.386(7)
C2 Fe1 2.022(5)
C2 H2 0.9300
C3 C4 1.388(7)
C3 Fe1 2.028(5)
C3 H3 0.9300
C4 C5 1.397(6)
C4 Fe1 2.034(4)
C4 H4 0.9300
C5 Fe1 2.029(4)
C5 H5 0.9300
C6 C10 1.420(5)
C6 C7 1.430(5)
C6 C11 1.485(5)
C6 Fe1 2.047(3)
C7 C8 1.422(6)
C7 Fe1 2.040(4)
C7 H7 0.9300
C8 C9 1.410(7)
C8 Fe1 2.029(4)
C8 H8 0.9300
C9 C10 1.413(6)
C9 Fe1 2.033(4)
C9 H9 0.9300
C10 Fe1 2.030(3)
C10 H10 0.9300
C11 O1 1.448(4)
C11 H11A 0.9700
C11 H11B 0.9700
C12 O1 1.415(4)
C12 C19 1.471(6)
C12 C13 1.518(5)
C12 H12 0.9800
C13 C14 1.375(5)
C13 C18 1.396(5)
C14 C15 1.372(6)
C14 H14 0.9300
C15 C16 1.398(6)
C15 H15 0.9300
C16 C17 1.374(6)
C16 H16 0.9300
C17 C18 1.366(6)
C17 H17 0.9300
C18 H18 0.9300
C19 C20 1.174(7)
C20 H20 0.9300

loop_
_geom_torsion_atom_site_label_1
_geom_torsion_atom_site_label_2
_geom_torsion_atom_site_label_3
_geom_torsion_atom_site_label_4
_geom_torsion
C5 C1 C2 C3 0.2(5)
Fe1 C1 C2 C3 60.0(3)
C5 C1 C2 Fe1 -59.8(3)
C1 C2 C3 C4 -0.1(6)
Fe1 C2 C3 C4 59.7(3)
C1 C2 C3 Fe1 -59.8(3)
C2 C3 C4 C5 -0.1(6)
Fe1 C3 C4 C5 59.3(3)
C2 C3 C4 Fe1 -59.4(3)
C3 C4 C5 C1 0.3(5)
Fe1 C4 C5 C1 59.6(3)
C3 C4 C5 Fe1 -59.3(3)
C2 C1 C5 C4 -0.3(5)
Fe1 C1 C5 C4 -59.9(3)
C2 C1 C5 Fe1 59.6(3)
C10 C6 C7 C8 0.0(4)
C11 C6 C7 C8 179.4(3)
Fe1 C6 C7 C8 58.9(3)
C10 C6 C7 Fe1 -58.9(3)
C11 C6 C7 Fe1 120.5(3)
C6 C7 C8 C9 0.1(5)
Fe1 C7 C8 C9 59.4(3)
C6 C7 C8 Fe1 -59.3(3)
C7 C8 C9 C10 -0.2(5)
Fe1 C8 C9 C10 59.3(3)
C7 C8 C9 Fe1 -59.5(3)
C8 C9 C10 C6 0.2(5)
Fe1 C9 C10 C6 59.5(3)
C8 C9 C10 Fe1 -59.3(3)
C7 C6 C10 C9 -0.1(4)
C11 C6 C10 C9 -179.5(3)
Fe1 C6 C10 C9 -59.2(3)
C7 C6 C10 Fe1 59.1(3)
C11 C6 C10 Fe1 -120.4(3)
C10 C6 C11 O1 -100.5(4)
C7 C6 C11 O1 80.1(4)
Fe1 C6 C11 O1 170.4(2)
O1 C12 C13 C14 105.5(4)
C19 C12 C13 C14 -130.6(4)
O1 C12 C13 C18 -73.6(4)
C19 C12 C13 C18 50.3(5)
C18 C13 C14 C15 -0.5(6)
C12 C13 C14 C15 -179.6(4)
C13 C14 C15 C16 0.9(7)
C14 C15 C16 C17 -0.8(7)
C15 C16 C17 C18 0.2(6)
C16 C17 C18 C13 0.2(6)
C14 C13 C18 C17 -0.1(6)
C12 C13 C18 C17 179.0(4)
O1 C12 C19 C20 124(37)
C13 C12 C19 C20 3(38)
C3 C2 Fe1 C1 -118.9(4)
C1 C2 Fe1 C3 118.9(4)
C3 C2 Fe1 C5 -80.8(3)
C1 C2 Fe1 C5 38.1(3)
C3 C2 Fe1 C8 37.9(7)
C1 C2 Fe1 C8 156.7(5)
C3 C2 Fe1 C10 115.0(3)
C1 C2 Fe1 C10 -126.2(3)
C3 C2 Fe1 C9 72.6(4)
C1 C2 Fe1 C9 -168.5(3)
C3 C2 Fe1 C4 -37.1(3)
C1 C2 Fe1 C4 81.7(3)
C3 C2 Fe1 C7 -167.0(5)
C1 C2 Fe1 C7 -48.1(7)
C3 C2 Fe1 C6 157.7(3)
C1 C2 Fe1 C6 -83.4(3)
C5 C1 Fe1 C2 118.4(5)
C5 C1 Fe1 C3 80.9(4)
C2 C1 Fe1 C3 -37.5(3)
C2 C1 Fe1 C5 -118.4(5)
C5 C1 Fe1 C8 -41.6(6)
C2 C1 Fe1 C8 -160.0(4)
C5 C1 Fe1 C10 -167.5(3)
C2 C1 Fe1 C10 74.1(4)
C5 C1 Fe1 C9 151.8(6)
C2 C1 Fe1 C9 33.4(8)
C5 C1 Fe1 C4 37.6(3)
C2 C1 Fe1 C4 -80.7(4)
C5 C1 Fe1 C7 -80.8(4)
C2 C1 Fe1 C7 160.8(3)
C5 C1 Fe1 C6 -124.7(3)
C2 C1 Fe1 C6 116.9(3)
C4 C3 Fe1 C2 -119.7(5)
C2 C3 Fe1 C1 38.1(3)
C4 C3 Fe1 C1 -81.5(3)
C2 C3 Fe1 C5 82.2(3)
C4 C3 Fe1 C5 -37.5(3)
C2 C3 Fe1 C8 -165.4(3)
C4 C3 Fe1 C8 74.9(4)
C2 C3 Fe1 C10 -83.2(4)
C4 C3 Fe1 C10 157.2(3)
C2 C3 Fe1 C9 -124.8(3)
C4 C3 Fe1 C9 115.6(3)
C2 C3 Fe1 C4 119.7(5)
C2 C3 Fe1 C7 165.3(5)
C4 C3 Fe1 C7 45.6(7)
C2 C3 Fe1 C6 -51.9(6)
C4 C3 Fe1 C6 -171.6(4)
C4 C5 Fe1 C2 80.6(4)
C1 C5 Fe1 C2 -38.3(4)
C4 C5 Fe1 C1 118.8(5)
C4 C5 Fe1 C3 37.2(4)
C1 C5 Fe1 C3 -81.6(4)
C4 C5 Fe1 C8 -79.0(4)
C1 C5 Fe1 C8 162.2(3)
C4 C5 Fe1 C10 160.2(8)
C1 C5 Fe1 C10 41.4(12)
C4 C5 Fe1 C9 -42.5(7)
C1 C5 Fe1 C9 -161.4(4)
C1 C5 Fe1 C4 -118.8(5)
C4 C5 Fe1 C7 -122.5(3)
C1 C5 Fe1 C7 118.7(3)
C4 C5 Fe1 C6 -164.4(3)
C1 C5 Fe1 C6 76.8(4)
C9 C8 Fe1 C2 46.6(7)
C7 C8 Fe1 C2 166.2(5)
C9 C8 Fe1 C1 -173.8(4)
C7 C8 Fe1 C1 -54.2(6)
C9 C8 Fe1 C3 74.7(3)
C7 C8 Fe1 C3 -165.7(3)
C9 C8 Fe1 C5 156.1(3)
C7 C8 Fe1 C5 -84.2(3)
C9 C8 Fe1 C10 -37.8(2)
C7 C8 Fe1 C10 81.8(3)
C7 C8 Fe1 C9 119.6(4)
C9 C8 Fe1 C4 114.8(3)
C7 C8 Fe1 C4 -125.5(3)
C9 C8 Fe1 C7 -119.6(4)
C9 C8 Fe1 C6 -81.8(3)
C7 C8 Fe1 C6 37.9(3)
C9 C10 Fe1 C2 -121.1(3)
C6 C10 Fe1 C2 118.8(3)
C9 C10 Fe1 C1 -162.5(3)
C6 C10 Fe1 C1 77.4(3)
C9 C10 Fe1 C3 -78.8(4)
C6 C10 Fe1 C3 161.1(3)
C9 C10 Fe1 C5 164.8(9)
C6 C10 Fe1 C5 44.7(11)
C9 C10 Fe1 C8 37.8(3)
C6 C10 Fe1 C8 -82.3(3)
C6 C10 Fe1 C9 -120.1(4)
C9 C10 Fe1 C4 -44.7(6)
C6 C10 Fe1 C4 -164.8(4)
C9 C10 Fe1 C7 81.9(3)
C6 C10 Fe1 C7 -38.2(2)
C9 C10 Fe1 C6 120.1(4)
C8 C9 Fe1 C2 -162.5(3)
C10 C9 Fe1 C2 78.5(4)
C8 C9 Fe1 C1 171.8(6)
C10 C9 Fe1 C1 52.8(7)
C8 C9 Fe1 C3 -122.9(3)
C10 C9 Fe1 C3 118.1(3)
C8 C9 Fe1 C5 -52.1(6)
C10 C9 Fe1 C5 -171.1(5)
C10 C9 Fe1 C8 -119.0(4)
C8 C9 Fe1 C10 119.0(4)
C8 C9 Fe1 C4 -81.8(3)
C10 C9 Fe1 C4 159.2(3)
C8 C9 Fe1 C7 37.7(3)
C10 C9 Fe1 C7 -81.4(3)
C8 C9 Fe1 C6 81.8(3)
C10 C9 Fe1 C6 -37.3(3)
C3 C4 Fe1 C2 37.2(3)
C5 C4 Fe1 C2 -82.2(4)
C3 C4 Fe1 C1 81.5(4)
C5 C4 Fe1 C1 -38.0(4)
C5 C4 Fe1 C3 -119.5(5)
C3 C4 Fe1 C5 119.5(5)
C3 C4 Fe1 C8 -122.5(3)
C5 C4 Fe1 C8 118.0(4)
C3 C4 Fe1 C10 -49.1(6)
C5 C4 Fe1 C10 -168.5(5)
C3 C4 Fe1 C9 -80.4(4)
C5 C4 Fe1 C9 160.1(3)
C3 C4 Fe1 C7 -163.2(3)
C5 C4 Fe1 C7 77.3(4)
C3 C4 Fe1 C6 167.9(5)
C5 C4 Fe1 C6 48.4(8)
C8 C7 Fe1 C2 -167.3(5)
C6 C7 Fe1 C2 -48.1(6)
C8 C7 Fe1 C1 157.4(3)
C6 C7 Fe1 C1 -83.4(3)
C8 C7 Fe1 C3 38.8(7)
C6 C7 Fe1 C3 158.0(5)
C8 C7 Fe1 C5 114.7(3)
C6 C7 Fe1 C5 -126.1(2)
C6 C7 Fe1 C8 119.2(4)
C8 C7 Fe1 C10 -81.2(3)
C6 C7 Fe1 C10 38.0(2)
C8 C7 Fe1 C9 -37.4(3)
C6 C7 Fe1 C9 81.8(2)
C8 C7 Fe1 C4 72.9(3)
C6 C7 Fe1 C4 -167.9(2)
C8 C7 Fe1 C6 -119.2(4)
C10 C6 Fe1 C2 -80.4(3)
C7 C6 Fe1 C2 160.9(3)
C11 C6 Fe1 C2 39.5(4)
C10 C6 Fe1 C1 -124.1(3)
C7 C6 Fe1 C1 117.1(3)
C11 C6 Fe1 C1 -4.3(4)
C10 C6 Fe1 C3 -43.5(5)
C7 C6 Fe1 C3 -162.2(5)
C11 C6 Fe1 C3 76.4(6)
C10 C6 Fe1 C5 -166.6(3)
C7 C6 Fe1 C5 74.7(3)
C11 C6 Fe1 C5 -46.7(4)
C10 C6 Fe1 C8 80.9(3)
C7 C6 Fe1 C8 -37.8(3)
C11 C6 Fe1 C8 -159.2(4)
C7 C6 Fe1 C10 -118.7(3)
C11 C6 Fe1 C10 119.9(4)
C10 C6 Fe1 C9 37.2(3)
C7 C6 Fe1 C9 -81.5(3)
C11 C6 Fe1 C9 157.1(4)
C10 C6 Fe1 C4 155.8(6)
C7 C6 Fe1 C4 37.1(7)
C11 C6 Fe1 C4 -84.3(7)
C10 C6 Fe1 C7 118.7(3)
C11 C6 Fe1 C7 -121.4(4)
C19 C12 O1 C11 64.1(4)
C13 C12 O1 C11 -172.9(3)
C6 C11 O1 C12 169.9(3)
